data_1573915
loop_
_publ_author_name
'Datta, Paramita'
'Maji, Subir'
'Biswas, Prativa'
'Jain, Divya'
'Dey, Partha Protim'
'Mandal, Swadhin K.'

_publ_section_title
;
 An organophotocatalytic redox-neutral strategy for late-stage drug
 functionalization with SO<sub>2</sub> gas.
;
_journal_issue 12
_journal_name_full 'Chemical science'
_journal_page_first 5064
_journal_page_last 5075
_journal_paper_doi 10.1039/d4sc08380f
_journal_volume 16
_journal_year 2025
_chemical_formula_moiety 'C14 H12 O5 S'
_chemical_formula_sum 'C14 H12 O5 S'
_chemical_formula_weight 292.30
_space_group_crystal_system triclinic
_space_group_IT_number 2
_space_group_name_Hall '-P 1'
_space_group_name_H-M_alt 'P -1'
_atom_sites_solution_hydrogens geom
_atom_sites_solution_primary iterative
_audit_creation_date 2024-09-28
_audit_creation_method
;
Olex2 1.5
(compiled 2023.03.06 svn.rbb2c1857 for OlexSys, GUI svn.r6748)
;
_audit_update_record
;
2024-09-27 deposited with the CCDC.	2025-02-13 downloaded from the CCDC.
;
_cell_angle_alpha 91.780(2)
_cell_angle_beta 101.702(2)
_cell_angle_gamma 90.986(2)
_cell_formula_units_Z 4
_cell_length_a 8.5144(5)
_cell_length_b 11.3398(8)
_cell_length_c 13.7819(9)
_cell_measurement_reflns_used 79198
_cell_measurement_temperature 100(2)
_cell_measurement_theta_max 25.727
_cell_measurement_theta_min 2.036
_cell_volume 1302.00(15)
_computing_molecular_graphics 'Olex2 1.5 (Dolomanov et al., 2009)'
_computing_publication_material 'Olex2 1.5 (Dolomanov et al., 2009)'
_computing_structure_refinement 'SHELXL 2018/3 (Sheldrick, 2015)'
_computing_structure_solution 'olex2.solve 1.5 (Bourhis et al., 2015)'
_diffrn_ambient_temperature 100.00
_diffrn_measured_fraction_theta_full 0.999
_diffrn_measured_fraction_theta_max 0.998
_diffrn_measurement_device_type 'Bruker D8 QUEST'
_diffrn_measurement_method 'Four-circle Kappa diffractometer'
_diffrn_radiation_type MoK\a
_diffrn_radiation_wavelength 0.71073
_diffrn_reflns_av_R_equivalents 0.0525
_diffrn_reflns_av_unetI/netI 0.0223
_diffrn_reflns_Laue_measured_fraction_full 0.999
_diffrn_reflns_Laue_measured_fraction_max 0.998
_diffrn_reflns_limit_h_max 10
_diffrn_reflns_limit_h_min -10
_diffrn_reflns_limit_k_max 13
_diffrn_reflns_limit_k_min -13
_diffrn_reflns_limit_l_max 16
_diffrn_reflns_limit_l_min -16
_diffrn_reflns_number 79198
_diffrn_reflns_point_group_measured_fraction_full 0.999
_diffrn_reflns_point_group_measured_fraction_max 0.998
_diffrn_reflns_theta_full 25.242
_diffrn_reflns_theta_max 25.727
_diffrn_reflns_theta_min 2.306
_exptl_absorpt_coefficient_mu 0.265
_exptl_crystal_colour 'clear light colourless'
_exptl_crystal_colour_lustre clear
_exptl_crystal_colour_modifier light
_exptl_crystal_colour_primary colourless
_exptl_crystal_density_diffrn 1.491
_exptl_crystal_description block
_exptl_crystal_F_000 608
_exptl_crystal_size_max 0.15
_exptl_crystal_size_mid 0.14
_exptl_crystal_size_min 0.12
_refine_diff_density_max 0.282
_refine_diff_density_min -0.428
_refine_diff_density_rms 0.067
_refine_ls_extinction_method none
_refine_ls_goodness_of_fit_ref 1.141
_refine_ls_hydrogen_treatment constr
_refine_ls_matrix_type full
_refine_ls_number_parameters 363
_refine_ls_number_reflns 4971
_refine_ls_number_restraints 0
_refine_ls_restrained_S_all 1.141
_refine_ls_R_factor_all 0.0358
_refine_ls_R_factor_gt 0.0339
_refine_ls_shift/su_max 0.001
_refine_ls_shift/su_mean 0.000
_refine_ls_structure_factor_coef Fsqd
_refine_ls_weighting_details 'w=1/[\s^2^(Fo^2^)+(0.0378P)^2^+0.8731P] where P=(Fo^2^+2Fc^2^)/3'
_refine_ls_weighting_scheme calc
_refine_ls_wR_factor_gt 0.0905
_refine_ls_wR_factor_ref 0.0920
_reflns_Friedel_coverage 0.000
_reflns_number_gt 4704
_reflns_number_total 4971
_reflns_threshold_expression 'I > 2\s(I)'
_cod_data_source_file d4sc08380f2.cif
_cod_data_source_block skmpd4a
_cod_depositor_comments 'Adding full bibliography for 1573911--1573921.cif.'
_cod_database_code 1573915
_shelx_shelxl_version_number 2018/3
_shelx_space_group_comment
;
The symmetry employed for this shelxl refinement is uniquely defined
by the following loop, which should always be used as a source of
symmetry information in preference to the above space-group names.
They are only intended as comments.
;
_olex2_refinement_description
;
1. Fixed Uiso
 At 1.2 times of:
  All C(H) groups
 At 1.5 times of:
  All C(H,H,H) groups
2.a Aromatic/amide H refined with riding coordinates:
 C00H(H00H), C00I(H00I), C00J(H00J), C00L(H00L), C00N(H00N), C00O(H00O),
 C00P(H00P), C00Q(H00Q), C00R(H00R), C00S(H00S), C00U(H00U), C00V(H00V),
 C00W(H00W), C00Y(H00Y), C00Z(H00Z), C010(H010), C011(H011), C012(H012)
2.b Idealised Me refined as rotating group:
 C013(H01D,H01E,H01F), C014(H01A,H01B,H01C)
;
_olex2_submission_special_instructions 'No special instructions were received'

loop_
_space_group_symop_operation_xyz
'x, y, z'
'-x, -y, -z'

loop_
_atom_site_label
_atom_site_type_symbol
_atom_site_fract_x
_atom_site_fract_y
_atom_site_fract_z
_atom_site_U_iso_or_equiv
_atom_site_adp_type
_atom_site_occupancy
_atom_site_site_symmetry_order
_atom_site_calc_flag
_atom_site_refinement_flags_posn
_atom_site_refinement_flags_adp
_atom_site_refinement_flags_occupancy
_atom_site_disorder_assembly
_atom_site_disorder_group
S001 S 0.53441(5) 0.79737(3) 0.85374(3) 0.01772(11) Uani 1 1 d . . . . .
S002 S 0.18583(5) 0.30797(4) 0.84850(3) 0.02065(11) Uani 1 1 d . . . . .
O003 O 0.62077(14) 0.90176(10) 0.89543(9) 0.0237(3) Uani 1 1 d . . . . .
O004 O 0.51248(14) 0.79851(10) 0.73449(8) 0.0199(2) Uani 1 1 d . . . . .
O005 O 0.14065(14) 0.41517(11) 0.89092(9) 0.0256(3) Uani 1 1 d . . . . .
O006 O 0.59750(14) 0.68377(10) 0.87622(9) 0.0259(3) Uani 1 1 d . . . . .
O007 O 0.12574(14) 0.31037(10) 0.72953(9) 0.0232(3) Uani 1 1 d . . . . .
O008 O 0.12565(15) 0.19672(11) 0.87144(10) 0.0299(3) Uani 1 1 d . . . . .
O009 O -0.13597(14) 0.44236(12) 0.69538(10) 0.0300(3) Uani 1 1 d . . . . .
O00A O 0.02718(15) 0.79419(11) 0.50007(9) 0.0287(3) Uani 1 1 d . . . . .
O00B O 0.75556(14) 0.92859(11) 0.69716(10) 0.0279(3) Uani 1 1 d . . . . .
O00C O 0.47707(16) 1.28589(11) 0.50992(10) 0.0306(3) Uani 1 1 d . . . . .
C00D C 0.6081(2) 0.97244(15) 0.66662(12) 0.0206(3) Uani 1 1 d . . . . .
C00E C 0.33678(19) 0.80434(14) 0.87241(11) 0.0167(3) Uani 1 1 d . . . . .
C00F C 0.3955(2) 0.30525(14) 0.86401(11) 0.0189(3) Uani 1 1 d . . . . .
C00G C 0.4798(2) 0.90620(14) 0.68839(11) 0.0188(3) Uani 1 1 d . . . . .
C00H C 0.5741(2) 1.07571(15) 0.61600(12) 0.0208(3) Uani 1 1 d . . . . .
H00H H 0.658775 1.123055 0.601165 0.025 Uiso 1 1 calc R U . . .
C00I C 0.2350(2) 0.70572(14) 0.84884(12) 0.0196(3) Uani 1 1 d . . . . .
H00I H 0.271344 0.635207 0.822546 0.024 Uiso 1 1 calc R U . . .
C00J C 0.4675(2) 0.20003(14) 0.84478(12) 0.0221(3) Uani 1 1 d . . . . .
H00J H 0.404388 0.130567 0.823490 0.027 Uiso 1 1 calc R U . . .
C00K C 0.1320(2) 0.41845(14) 0.68350(12) 0.0205(3) Uani 1 1 d . . . . .
C00L C 0.2716(2) 0.45203(15) 0.65368(12) 0.0217(3) Uani 1 1 d . . . . .
H00L H 0.364521 0.405497 0.668643 0.026 Uiso 1 1 calc R U . . .
C00M C 0.1361(2) 0.62131(15) 0.58009(12) 0.0206(3) Uani 1 1 d . . . . .
C00N C 0.3223(2) 0.94028(15) 0.66017(12) 0.0207(3) Uani 1 1 d . . . . .
H00N H 0.237594 0.893768 0.675832 0.025 Uiso 1 1 calc R U . . .
C00O C 0.0268(2) 0.81666(16) 0.90124(12) 0.0251(4) Uani 1 1 d . . . . .
H00O H -0.080254 0.821065 0.910960 0.030 Uiso 1 1 calc R U . . .
C00P C 0.4854(2) 0.40803(14) 0.89452(12) 0.0208(3) Uani 1 1 d . . . . .
H00P H 0.434408 0.479056 0.907276 0.025 Uiso 1 1 calc R U . . .
C00Q C 0.6328(2) 0.19881(15) 0.85731(12) 0.0241(4) Uani 1 1 d . . . . .
H00Q H 0.683979 0.127612 0.845237 0.029 Uiso 1 1 calc R U . . .
C00R C 0.2862(2) 0.90863(14) 0.91054(12) 0.0204(3) Uani 1 1 d . . . . .
H00R H 0.357670 0.974781 0.927183 0.024 Uiso 1 1 calc R U . . .
C00S C 0.2736(2) 0.55486(15) 0.60152(12) 0.0226(3) Uani 1 1 d . . . . .
H00S H 0.368331 0.579491 0.580686 0.027 Uiso 1 1 calc R U . . .
C00T C -0.0070(2) 0.48534(15) 0.66331(12) 0.0215(3) Uani 1 1 d . . . . .
C00U C 0.2895(2) 1.04354(15) 0.60856(12) 0.0221(3) Uani 1 1 d . . . . .
H00U H 0.182106 1.068219 0.588417 0.027 Uiso 1 1 calc R U . . .
C00V C -0.0036(2) 0.58793(15) 0.61168(12) 0.0211(3) Uani 1 1 d . . . . .
H00V H -0.095760 0.635378 0.597815 0.025 Uiso 1 1 calc R U . . .
C00W C 0.7243(2) 0.30050(15) 0.88730(12) 0.0230(3) Uani 1 1 d . . . . .
H00W H 0.837708 0.298889 0.895167 0.028 Uiso 1 1 calc R U . . .
C00X C 0.4154(2) 1.10992(15) 0.58689(12) 0.0209(3) Uani 1 1 d . . . . .
C00Y C 0.1296(2) 0.91418(15) 0.92379(13) 0.0248(4) Uani 1 1 d . . . . .
H00Y H 0.092311 0.985295 0.948497 0.030 Uiso 1 1 calc R U . . .
C00Z C 0.1381(2) 0.72719(15) 0.52076(13) 0.0246(4) Uani 1 1 d . . . . .
H00Z H 0.232879 0.744287 0.496978 0.029 Uiso 1 1 calc R U . . .
C010 C 0.6506(2) 0.40525(15) 0.90601(12) 0.0230(3) Uani 1 1 d . . . . .
H010 H 0.713857 0.474817 0.926669 0.028 Uiso 1 1 calc R U . . .
C011 C 0.0799(2) 0.71236(16) 0.86445(12) 0.0239(4) Uani 1 1 d . . . . .
H011 H 0.009328 0.645448 0.849982 0.029 Uiso 1 1 calc R U . . .
C012 C 0.3778(2) 1.21818(16) 0.53047(13) 0.0249(4) Uani 1 1 d . . . . .
H012 H 0.267964 1.236020 0.508711 0.030 Uiso 1 1 calc R U . . .
C013 C -0.2776(2) 0.5118(2) 0.67779(15) 0.0340(4) Uani 1 1 d . . . . .
H01D H -0.315342 0.519445 0.606257 0.051 Uiso 1 1 calc R U . . .
H01E H -0.252848 0.590252 0.709540 0.051 Uiso 1 1 calc R U . . .
H01F H -0.361518 0.472946 0.705546 0.051 Uiso 1 1 calc R U . . .
C014 C 0.8894(2) 0.99975(19) 0.68191(15) 0.0326(4) Uani 1 1 d . . . . .
H01A H 0.882004 1.009275 0.610710 0.049 Uiso 1 1 calc R U . . .
H01B H 0.989702 0.961025 0.709804 0.049 Uiso 1 1 calc R U . . .
H01C H 0.887601 1.077424 0.714839 0.049 Uiso 1 1 calc R U . . .

loop_
_atom_site_aniso_label
_atom_site_aniso_U_11
_atom_site_aniso_U_22
_atom_site_aniso_U_33
_atom_site_aniso_U_23
_atom_site_aniso_U_13
_atom_site_aniso_U_12
S001 0.0161(2) 0.0174(2) 0.0205(2) 0.00351(14) 0.00500(15) 0.00231(14)
S002 0.0192(2) 0.0202(2) 0.0221(2) 0.00474(15) 0.00241(15) -0.00043(15)
O003 0.0201(6) 0.0257(6) 0.0251(6) 0.0007(5) 0.0046(5) -0.0031(5)
O004 0.0239(6) 0.0173(5) 0.0204(6) 0.0016(4) 0.0088(5) 0.0027(4)
O005 0.0226(6) 0.0281(6) 0.0266(6) 0.0018(5) 0.0054(5) 0.0045(5)
O006 0.0228(6) 0.0223(6) 0.0349(7) 0.0100(5) 0.0093(5) 0.0077(5)
O007 0.0243(6) 0.0192(6) 0.0229(6) 0.0029(5) -0.0028(5) -0.0016(5)
O008 0.0255(7) 0.0272(7) 0.0368(7) 0.0117(5) 0.0046(5) -0.0046(5)
O009 0.0162(6) 0.0400(7) 0.0342(7) 0.0160(6) 0.0043(5) 0.0002(5)
O00A 0.0247(7) 0.0266(7) 0.0326(7) 0.0087(5) -0.0009(5) 0.0007(5)
O00B 0.0168(6) 0.0352(7) 0.0344(7) 0.0138(6) 0.0094(5) 0.0042(5)
O00C 0.0315(7) 0.0276(7) 0.0375(7) 0.0104(5) 0.0162(6) 0.0059(5)
C00D 0.0179(8) 0.0250(8) 0.0196(8) 0.0004(6) 0.0057(6) 0.0026(6)
C00E 0.0167(8) 0.0184(8) 0.0155(7) 0.0045(6) 0.0038(6) 0.0020(6)
C00F 0.0212(8) 0.0194(8) 0.0155(7) 0.0042(6) 0.0021(6) 0.0010(6)
C00G 0.0228(8) 0.0180(8) 0.0165(7) 0.0005(6) 0.0061(6) 0.0021(6)
C00H 0.0189(8) 0.0260(8) 0.0188(8) 0.0009(6) 0.0069(6) -0.0003(6)
C00I 0.0205(8) 0.0191(8) 0.0193(8) 0.0015(6) 0.0039(6) 0.0016(6)
C00J 0.0283(9) 0.0179(8) 0.0190(8) 0.0013(6) 0.0019(7) 0.0001(7)
C00K 0.0225(8) 0.0190(8) 0.0181(8) 0.0000(6) -0.0002(6) -0.0013(6)
C00L 0.0200(8) 0.0251(8) 0.0190(8) -0.0015(6) 0.0022(6) 0.0023(6)
C00M 0.0197(8) 0.0236(8) 0.0173(8) -0.0012(6) 0.0019(6) -0.0010(6)
C00N 0.0188(8) 0.0247(8) 0.0186(8) -0.0008(6) 0.0042(6) -0.0010(6)
C00O 0.0181(8) 0.0362(10) 0.0226(8) 0.0086(7) 0.0063(7) 0.0055(7)
C00P 0.0238(9) 0.0173(8) 0.0207(8) 0.0033(6) 0.0024(6) 0.0023(6)
C00Q 0.0286(9) 0.0245(9) 0.0195(8) 0.0015(6) 0.0049(7) 0.0089(7)
C00R 0.0245(9) 0.0180(8) 0.0197(8) 0.0028(6) 0.0070(6) 0.0009(6)
C00S 0.0197(8) 0.0279(9) 0.0209(8) 0.0000(7) 0.0059(6) -0.0016(7)
C00T 0.0168(8) 0.0271(9) 0.0198(8) 0.0011(6) 0.0019(6) -0.0025(6)
C00U 0.0165(8) 0.0291(9) 0.0208(8) 0.0009(7) 0.0039(6) 0.0028(7)
C00V 0.0177(8) 0.0261(9) 0.0185(8) 0.0017(6) 0.0013(6) 0.0016(6)
C00W 0.0200(8) 0.0301(9) 0.0195(8) 0.0063(7) 0.0045(6) 0.0030(7)
C00X 0.0220(8) 0.0231(8) 0.0183(8) -0.0011(6) 0.0061(6) 0.0020(6)
C00Y 0.0278(9) 0.0245(9) 0.0253(9) 0.0046(7) 0.0119(7) 0.0089(7)
C00Z 0.0219(9) 0.0276(9) 0.0235(8) 0.0027(7) 0.0032(7) -0.0030(7)
C010 0.0228(9) 0.0229(8) 0.0222(8) 0.0047(6) 0.0019(7) -0.0023(7)
C011 0.0195(8) 0.0284(9) 0.0230(8) 0.0029(7) 0.0022(7) -0.0031(7)
C012 0.0236(9) 0.0277(9) 0.0249(9) 0.0035(7) 0.0079(7) 0.0064(7)
C013 0.0160(9) 0.0541(12) 0.0332(10) 0.0163(9) 0.0058(7) 0.0040(8)
C014 0.0163(9) 0.0477(12) 0.0358(10) 0.0142(9) 0.0086(7) 0.0009(8)

loop_
_atom_type_symbol
_atom_type_description
_atom_type_scat_dispersion_real
_atom_type_scat_dispersion_imag
_atom_type_scat_source
C C 0.0033 0.0016 'International Tables Vol C Tables 4.2.6.8 and 6.1.1.4'
H H 0.0000 0.0000 'International Tables Vol C Tables 4.2.6.8 and 6.1.1.4'
O O 0.0106 0.0060 'International Tables Vol C Tables 4.2.6.8 and 6.1.1.4'
S S 0.1246 0.1234 'International Tables Vol C Tables 4.2.6.8 and 6.1.1.4'

loop_
_geom_angle_atom_site_label_1
_geom_angle_atom_site_label_2
_geom_angle_atom_site_label_3
_geom_angle
_geom_angle_site_symmetry_1
_geom_angle_site_symmetry_3
_geom_angle_publ_flag
O003 S001 O004 108.63(7) . . ?
O003 S001 C00E 109.04(7) . . ?
O004 S001 C00E 103.33(7) . . ?
O006 S001 O003 120.99(8) . . ?
O006 S001 O004 102.70(7) . . ?
O006 S001 C00E 110.54(7) . . ?
O005 S002 O007 108.31(7) . . ?
O005 S002 C00F 109.61(8) . . ?
O007 S002 C00F 103.28(7) . . ?
O008 S002 O005 121.30(8) . . ?
O008 S002 O007 102.65(7) . . ?
O008 S002 C00F 109.99(8) . . ?
C00G O004 S001 117.97(9) . . ?
C00K O007 S002 118.21(10) . . ?
C00T O009 C013 116.90(14) . . ?
C00D O00B C014 116.81(14) . . ?
O00B C00D C00G 116.14(15) . . ?
O00B C00D C00H 125.65(15) . . ?
C00H C00D C00G 118.21(15) . . ?
C00I C00E S001 119.38(12) . . ?
C00R C00E S001 118.90(12) . . ?
C00R C00E C00I 121.71(15) . . ?
C00J C00F S002 119.09(13) . . ?
C00P C00F S002 119.29(12) . . ?
C00P C00F C00J 121.62(16) . . ?
O004 C00G C00D 118.43(14) . . ?
C00N C00G O004 119.36(14) . . ?
C00N C00G C00D 122.08(15) . . ?
C00D C00H H00H 120.1 . . ?
C00D C00H C00X 119.84(15) . . ?
C00X C00H H00H 120.1 . . ?
C00E C00I H00I 120.6 . . ?
C011 C00I C00E 118.72(15) . . ?
C011 C00I H00I 120.6 . . ?
C00F C00J H00J 120.7 . . ?
C00Q C00J C00F 118.63(16) . . ?
C00Q C00J H00J 120.7 . . ?
C00L C00K O007 119.12(15) . . ?
C00L C00K C00T 122.03(15) . . ?
C00T C00K O007 118.71(15) . . ?
C00K C00L H00L 120.5 . . ?
C00K C00L C00S 119.02(16) . . ?
C00S C00L H00L 120.5 . . ?
C00S C00M C00V 121.17(16) . . ?
C00S C00M C00Z 118.82(15) . . ?
C00V C00M C00Z 119.99(15) . . ?
C00G C00N H00N 120.4 . . ?
C00G C00N C00U 119.21(15) . . ?
C00U C00N H00N 120.4 . . ?
C00Y C00O H00O 119.9 . . ?
C00Y C00O C011 120.26(16) . . ?
C011 C00O H00O 119.9 . . ?
C00F C00P H00P 120.5 . . ?
C010 C00P C00F 118.90(15) . . ?
C010 C00P H00P 120.5 . . ?
C00J C00Q H00Q 119.7 . . ?
C00J C00Q C00W 120.54(16) . . ?
C00W C00Q H00Q 119.7 . . ?
C00E C00R H00R 120.7 . . ?
C00Y C00R C00E 118.66(16) . . ?
C00Y C00R H00R 120.7 . . ?
C00L C00S H00S 120.2 . . ?
C00M C00S C00L 119.54(16) . . ?
C00M C00S H00S 120.2 . . ?
O009 C00T C00K 116.32(15) . . ?
O009 C00T C00V 125.17(15) . . ?
C00V C00T C00K 118.51(15) . . ?
C00N C00U H00U 120.4 . . ?
C00X C00U C00N 119.22(15) . . ?
C00X C00U H00U 120.4 . . ?
C00M C00V H00V 120.1 . . ?
C00T C00V C00M 119.72(15) . . ?
C00T C00V H00V 120.1 . . ?
C00Q C00W H00W 119.9 . . ?
C00Q C00W C010 120.22(16) . . ?
C010 C00W H00W 119.9 . . ?
C00H C00X C012 120.17(15) . . ?
C00U C00X C00H 121.43(16) . . ?
C00U C00X C012 118.39(15) . . ?
C00O C00Y H00Y 119.8 . . ?
C00R C00Y C00O 120.41(16) . . ?
C00R C00Y H00Y 119.8 . . ?
O00A C00Z C00M 124.77(16) . . ?
O00A C00Z H00Z 117.6 . . ?
C00M C00Z H00Z 117.6 . . ?
C00P C010 C00W 120.08(16) . . ?
C00P C010 H010 120.0 . . ?
C00W C010 H010 120.0 . . ?
C00I C011 C00O 120.22(16) . . ?
C00I C011 H011 119.9 . . ?
C00O C011 H011 119.9 . . ?
O00C C012 C00X 124.78(16) . . ?
O00C C012 H012 117.6 . . ?
C00X C012 H012 117.6 . . ?
O009 C013 H01D 109.5 . . ?
O009 C013 H01E 109.5 . . ?
O009 C013 H01F 109.5 . . ?
H01D C013 H01E 109.5 . . ?
H01D C013 H01F 109.5 . . ?
H01E C013 H01F 109.5 . . ?
O00B C014 H01A 109.5 . . ?
O00B C014 H01B 109.5 . . ?
O00B C014 H01C 109.5 . . ?
H01A C014 H01B 109.5 . . ?
H01A C014 H01C 109.5 . . ?
H01B C014 H01C 109.5 . . ?

loop_
_geom_bond_atom_site_label_1
_geom_bond_atom_site_label_2
_geom_bond_distance
_geom_bond_site_symmetry_2
_geom_bond_publ_flag
S001 O003 1.4243(12) . ?
S001 O004 1.6165(11) . ?
S001 O006 1.4230(12) . ?
S001 C00E 1.7558(16) . ?
S002 O005 1.4250(13) . ?
S002 O007 1.6167(12) . ?
S002 O008 1.4221(13) . ?
S002 C00F 1.7551(17) . ?
O004 C00G 1.4001(19) . ?
O007 C00K 1.403(2) . ?
O009 C00T 1.353(2) . ?
O009 C013 1.435(2) . ?
O00A C00Z 1.216(2) . ?
O00B C00D 1.349(2) . ?
O00B C014 1.439(2) . ?
O00C C012 1.213(2) . ?
C00D C00G 1.402(2) . ?
C00D C00H 1.386(2) . ?
C00E C00I 1.392(2) . ?
C00E C00R 1.390(2) . ?
C00F C00J 1.393(2) . ?
C00F C00P 1.389(2) . ?
C00G C00N 1.384(2) . ?
C00H H00H 0.9500 . ?
C00H C00X 1.395(2) . ?
C00I H00I 0.9500 . ?
C00I C011 1.384(2) . ?
C00J H00J 0.9500 . ?
C00J C00Q 1.383(3) . ?
C00K C00L 1.385(2) . ?
C00K C00T 1.401(2) . ?
C00L H00L 0.9500 . ?
C00L C00S 1.390(2) . ?
C00M C00S 1.389(2) . ?
C00M C00V 1.397(2) . ?
C00M C00Z 1.475(2) . ?
C00N H00N 0.9500 . ?
C00N C00U 1.392(2) . ?
C00O H00O 0.9500 . ?
C00O C00Y 1.386(3) . ?
C00O C011 1.391(3) . ?
C00P H00P 0.9500 . ?
C00P C010 1.384(2) . ?
C00Q H00Q 0.9500 . ?
C00Q C00W 1.384(3) . ?
C00R H00R 0.9500 . ?
C00R C00Y 1.385(2) . ?
C00S H00S 0.9500 . ?
C00T C00V 1.385(2) . ?
C00U H00U 0.9500 . ?
C00U C00X 1.386(2) . ?
C00V H00V 0.9500 . ?
C00W H00W 0.9500 . ?
C00W C010 1.394(2) . ?
C00X C012 1.479(2) . ?
C00Y H00Y 0.9500 . ?
C00Z H00Z 0.9500 . ?
C010 H010 0.9500 . ?
C011 H011 0.9500 . ?
C012 H012 0.9500 . ?
C013 H01D 0.9800 . ?
C013 H01E 0.9800 . ?
C013 H01F 0.9800 . ?
C014 H01A 0.9800 . ?
C014 H01B 0.9800 . ?
C014 H01C 0.9800 . ?

loop_
_geom_torsion_atom_site_label_1
_geom_torsion_atom_site_label_2
_geom_torsion_atom_site_label_3
_geom_torsion_atom_site_label_4
_geom_torsion
_geom_torsion_site_symmetry_1
_geom_torsion_site_symmetry_2
_geom_torsion_site_symmetry_3
_geom_torsion_site_symmetry_4
_geom_torsion_publ_flag
S001 O004 C00G C00D 96.07(15) . . . . ?
S001 O004 C00G C00N -88.00(16) . . . . ?
S001 C00E C00I C011 179.67(12) . . . . ?
S001 C00E C00R C00Y 179.09(12) . . . . ?
S002 O007 C00K C00L 87.88(16) . . . . ?
S002 O007 C00K C00T -96.29(16) . . . . ?
S002 C00F C00J C00Q -179.95(12) . . . . ?
S002 C00F C00P C010 -179.63(12) . . . . ?
O003 S001 O004 C00G -39.17(13) . . . . ?
O003 S001 C00E C00I -172.11(12) . . . . ?
O003 S001 C00E C00R 7.85(15) . . . . ?
O004 S001 C00E C00I 72.48(13) . . . . ?
O004 S001 C00E C00R -107.55(13) . . . . ?
O004 C00G C00N C00U -175.80(14) . . . . ?
O005 S002 O007 C00K 36.26(14) . . . . ?
O005 S002 C00F C00J 168.18(12) . . . . ?
O005 S002 C00F C00P -12.23(15) . . . . ?
O006 S001 O004 C00G -168.44(11) . . . . ?
O006 S001 C00E C00I -36.79(15) . . . . ?
O006 S001 C00E C00R 143.17(13) . . . . ?
O007 S002 C00F C00J -76.56(14) . . . . ?
O007 S002 C00F C00P 103.03(13) . . . . ?
O007 C00K C00L C00S 175.25(14) . . . . ?
O007 C00K C00T O009 3.5(2) . . . . ?
O007 C00K C00T C00V -175.56(14) . . . . ?
O008 S002 O007 C00K 165.69(12) . . . . ?
O008 S002 C00F C00J 32.42(15) . . . . ?
O008 S002 C00F C00P -147.99(13) . . . . ?
O009 C00T C00V C00M -178.19(15) . . . . ?
O00B C00D C00G O004 -3.3(2) . . . . ?
O00B C00D C00G C00N -179.13(15) . . . . ?
O00B C00D C00H C00X 178.71(15) . . . . ?
C00D C00G C00N C00U 0.0(2) . . . . ?
C00D C00H C00X C00U 0.8(2) . . . . ?
C00D C00H C00X C012 -178.31(15) . . . . ?
C00E S001 O004 C00G 76.53(12) . . . . ?
C00E C00I C011 C00O 1.2(2) . . . . ?
C00E C00R C00Y C00O 1.3(2) . . . . ?
C00F S002 O007 C00K -79.93(13) . . . . ?
C00F C00J C00Q C00W -0.7(2) . . . . ?
C00F C00P C010 C00W -0.1(2) . . . . ?
C00G C00D C00H C00X -1.0(2) . . . . ?
C00G C00N C00U C00X -0.2(2) . . . . ?
C00H C00D C00G O004 176.43(14) . . . . ?
C00H C00D C00G C00N 0.6(2) . . . . ?
C00H C00X C012 O00C -3.6(3) . . . . ?
C00I C00E C00R C00Y -0.9(2) . . . . ?
C00J C00F C00P C010 0.0(2) . . . . ?
C00J C00Q C00W C010 0.5(2) . . . . ?
C00K C00L C00S C00M -0.3(2) . . . . ?
C00K C00T C00V C00M 0.8(2) . . . . ?
C00L C00K C00T O009 179.25(15) . . . . ?
C00L C00K C00T C00V 0.1(2) . . . . ?
C00N C00U C00X C00H -0.2(2) . . . . ?
C00N C00U C00X C012 178.93(15) . . . . ?
C00P C00F C00J C00Q 0.5(2) . . . . ?
C00Q C00W C010 C00P -0.1(2) . . . . ?
C00R C00E C00I C011 -0.3(2) . . . . ?
C00S C00M C00V C00T -1.5(2) . . . . ?
C00S C00M C00Z O00A -177.51(17) . . . . ?
C00T C00K C00L C00S -0.4(2) . . . . ?
C00U C00X C012 O00C 177.26(17) . . . . ?
C00V C00M C00S C00L 1.3(2) . . . . ?
C00V C00M C00Z O00A 4.0(3) . . . . ?
C00Y C00O C011 C00I -0.9(3) . . . . ?
C00Z C00M C00S C00L -177.24(15) . . . . ?
C00Z C00M C00V C00T 176.93(15) . . . . ?
C011 C00O C00Y C00R -0.4(3) . . . . ?
C013 O009 C00T C00K 178.21(16) . . . . ?
C013 O009 C00T C00V -2.8(2) . . . . ?
C014 O00B C00D C00G -175.57(15) . . . . ?
C014 O00B C00D C00H 4.7(2) . . . . ?
